data_7130020
loop_
_publ_author_name
'Roy, Subhra Kanti'
'Purkait, Anisha'
'Shome, Rajib'
'Das, Saurav'
'Das, Debapratim'
'Ghosh, Siddhartha Sankar'
'Jana, Chandan K.'

_publ_section_title
;
 Proline selective labeling via on-site construction of naphthoxazole
 (NapOx)
;
_journal_name_full 'Chemical Communications'
_journal_paper_doi 10.1039/D2CC01268E
_journal_year 2022
_chemical_compound_source synthesis
_chemical_formula_sum 'C15 H14 N2 O'
_chemical_formula_weight 238.28
_chemical_name_systematic 2-(pyrrolidin-1-yl)naphtho[1,2-d]oxazole
_space_group_crystal_system monoclinic
_space_group_IT_number 14
_space_group_name_Hall '-P 2ybc'
_space_group_name_H-M_alt 'P 1 21/c 1'
_atom_sites_solution_hydrogens geom
_audit_creation_method SHELXL-2013
_audit_update_record
;
2022-01-27 deposited with the CCDC.	2022-04-19 downloaded from the CCDC.
;
_cell_angle_alpha 90
_cell_angle_beta 103.927(17)
_cell_angle_gamma 90
_cell_formula_units_Z 4
_cell_length_a 6.3429(12)
_cell_length_b 15.1467(18)
_cell_length_c 12.9960(16)
_cell_measurement_reflns_used 3297
_cell_measurement_temperature 293(2)
_cell_measurement_theta_max 24.997
_cell_measurement_theta_min 3.23
_cell_volume 1211.9(3)
_computing_cell_refinement 'CrysAlisPro, Agilent Technologies'
_computing_data_collection 'CrysAlisPro, Agilent Technologies'
_computing_data_reduction 'CrysAlisPro, Agilent Technologies'
_computing_structure_refinement 'SHELXL-2013 (Sheldrick, 2013)'
_computing_structure_solution 'SHELXL-2013 (Sheldrick, 2013)'
_diffrn_ambient_temperature 293(2)
_diffrn_measured_fraction_theta_full 0.822
_diffrn_measured_fraction_theta_max 0.845
_diffrn_measurement_device_type 'SuperNova, Single source at offset, Eos'
_diffrn_radiation_probe x-ray
_diffrn_radiation_type MoK\a
_diffrn_radiation_wavelength 0.71073
_diffrn_reflns_av_R_equivalents 0.0317
_diffrn_reflns_av_unetI/netI 0.0480
_diffrn_reflns_Laue_measured_fraction_full 0.822
_diffrn_reflns_Laue_measured_fraction_max 0.845
_diffrn_reflns_limit_h_max 4
_diffrn_reflns_limit_h_min -7
_diffrn_reflns_limit_k_max 10
_diffrn_reflns_limit_k_min -18
_diffrn_reflns_limit_l_max 15
_diffrn_reflns_limit_l_min -15
_diffrn_reflns_number 3001
_diffrn_reflns_point_group_measured_fraction_full 0.822
_diffrn_reflns_point_group_measured_fraction_max 0.845
_diffrn_reflns_theta_full 25.242
_diffrn_reflns_theta_max 24.997
_diffrn_reflns_theta_min 3.230
_exptl_absorpt_coefficient_mu 0.083
_exptl_absorpt_correction_T_max 0.971
_exptl_absorpt_correction_T_min 0.967
_exptl_absorpt_correction_type multi-scan
_exptl_crystal_colour colorless
_exptl_crystal_density_diffrn 1.306
_exptl_crystal_description block
_exptl_crystal_F_000 504
_exptl_crystal_recrystallization_method 'Re-crystallisation from solvent: ethyl acetate and hexane'
_exptl_crystal_size_max 0.40
_exptl_crystal_size_mid 0.38
_exptl_crystal_size_min 0.35
_refine_diff_density_max 0.240
_refine_diff_density_min -0.239
_refine_diff_density_rms 0.059
_refine_ls_extinction_method none
_refine_ls_goodness_of_fit_ref 1.096
_refine_ls_hydrogen_treatment constr
_refine_ls_matrix_type full
_refine_ls_number_parameters 163
_refine_ls_number_reflns 1806
_refine_ls_number_restraints 0
_refine_ls_restrained_S_all 1.096
_refine_ls_R_factor_all 0.0969
_refine_ls_R_factor_gt 0.0746
_refine_ls_shift/su_max 0.000
_refine_ls_shift/su_mean 0.000
_refine_ls_structure_factor_coef Fsqd
_refine_ls_weighting_details 'w=1/[\s^2^(Fo^2^)+(0.1153P)^2^+0.3098P] where P=(Fo^2^+2Fc^2^)/3'
_refine_ls_weighting_scheme calc
_refine_ls_wR_factor_gt 0.1996
_refine_ls_wR_factor_ref 0.2267
_reflns_Friedel_coverage 0.000
_reflns_number_gt 1284
_reflns_number_total 1806
_reflns_threshold_expression 'I > 2\s(I)'
_cod_data_source_file d2cc01268e2.cif
_cod_data_source_block shelx
_cod_original_sg_symbol_H-M 'P 21/c'
_cod_database_code 7130020
_shelx_space_group_comment
;
The symmetry employed for this shelxl refinement is uniquely defined
by the following loop, which should always be used as a source of
symmetry information in preference to the above space-group names.
They are only intended as comments.
;
_shelxl_version_number 2013-4

loop_
_space_group_symop_operation_xyz
'x, y, z'
'-x, y+1/2, -z+1/2'
'-x, -y, -z'
'x, -y-1/2, z-1/2'

loop_
_atom_site_label
_atom_site_type_symbol
_atom_site_fract_x
_atom_site_fract_y
_atom_site_fract_z
_atom_site_U_iso_or_equiv
_atom_site_adp_type
_atom_site_occupancy
_atom_site_site_symmetry_order
_atom_site_calc_flag
_atom_site_refinement_flags_posn
_atom_site_refinement_flags_adp
_atom_site_refinement_flags_occupancy
_atom_site_disorder_assembly
_atom_site_disorder_group
O1 O -0.1551(4) 0.41592(15) 0.03272(17) 0.0551(7) Uani 1 1 d . . . . .
N2 N 0.1515(5) 0.39120(17) 0.16327(18) 0.0477(8) Uani 1 1 d . . . . .
N1 N -0.1308(5) 0.48232(19) 0.1941(2) 0.0585(9) Uani 1 1 d . . . . .
C11 C 0.3225(6) 0.28580(19) 0.0533(2) 0.0439(9) Uani 1 1 d . . . . .
C5 C -0.0380(6) 0.4306(2) 0.1355(2) 0.0503(9) Uani 1 1 d . . . . .
C10 C 0.2792(6) 0.2430(2) -0.0469(2) 0.0484(9) Uani 1 1 d . . . . .
C6 C 0.1615(6) 0.34320(19) 0.0720(2) 0.0449(9) Uani 1 1 d . . . . .
C13 C 0.6712(6) 0.2129(2) 0.1031(3) 0.0596(10) Uani 1 1 d . . . . .
H13 H 0.8025 0.2033 0.1521 0.072 Uiso 1 1 calc R U . . .
C7 C -0.0238(6) 0.3579(2) -0.0062(3) 0.0504(9) Uani 1 1 d . . . . .
C9 C 0.0826(6) 0.2601(2) -0.1241(3) 0.0587(11) Uani 1 1 d . . . . .
H9 H 0.0573 0.2313 -0.1892 0.070 Uiso 1 1 calc R U . . .
C4 C -0.3497(6) 0.5194(2) 0.1598(3) 0.0631(11) Uani 1 1 d . . . . .
H4A H -0.4528 0.4754 0.1241 0.076 Uiso 1 1 calc R U . . .
H4B H -0.3523 0.5694 0.1129 0.076 Uiso 1 1 calc R U . . .
C12 C 0.5223(6) 0.2692(2) 0.1274(2) 0.0498(9) Uani 1 1 d . . . . .
H12 H 0.5521 0.2969 0.1932 0.060 Uiso 1 1 calc R U . . .
C14 C 0.6281(7) 0.1694(2) 0.0047(3) 0.0631(11) Uani 1 1 d . . . . .
H14 H 0.7297 0.1305 -0.0108 0.076 Uiso 1 1 calc R U . . .
C1 C -0.0314(7) 0.4988(2) 0.3054(3) 0.0664(11) Uani 1 1 d . . . . .
H1A H 0.1054 0.5298 0.3136 0.080 Uiso 1 1 calc R U . . .
H1B H -0.0055 0.4439 0.3447 0.080 Uiso 1 1 calc R U . . .
C2 C -0.1923(8) 0.5543(3) 0.3426(4) 0.0898(15) Uani 1 1 d . . . . .
H2A H -0.2096 0.5333 0.4106 0.108 Uiso 1 1 calc R U . . .
H2B H -0.1441 0.6153 0.3504 0.108 Uiso 1 1 calc R U . . .
C8 C -0.0702(7) 0.3177(2) -0.1053(3) 0.0621(11) Uani 1 1 d . . . . .
H8 H -0.1980 0.3293 -0.1560 0.074 Uiso 1 1 calc R U . . .
C15 C 0.4366(7) 0.1843(2) -0.0680(3) 0.0585(11) Uani 1 1 d . . . . .
H15 H 0.4094 0.1552 -0.1329 0.070 Uiso 1 1 calc R U . . .
C3 C -0.3974(8) 0.5474(4) 0.2627(4) 0.116(2) Uani 1 1 d . . . . .
H3A H -0.4713 0.6040 0.2541 0.139 Uiso 1 1 calc R U . . .
H3B H -0.4909 0.5043 0.2847 0.139 Uiso 1 1 calc R U . . .

loop_
_atom_site_aniso_label
_atom_site_aniso_U_11
_atom_site_aniso_U_22
_atom_site_aniso_U_33
_atom_site_aniso_U_23
_atom_site_aniso_U_13
_atom_site_aniso_U_12
O1 0.0513(18) 0.0610(14) 0.0497(14) 0.0000(10) 0.0054(13) 0.0058(11)
N2 0.048(2) 0.0530(16) 0.0402(15) -0.0014(11) 0.0078(14) 0.0015(13)
N1 0.052(2) 0.0668(18) 0.0560(17) -0.0081(13) 0.0112(16) 0.0099(15)
C11 0.051(2) 0.0408(16) 0.0408(17) 0.0052(12) 0.0135(19) -0.0033(14)
C5 0.052(2) 0.0537(19) 0.0451(18) 0.0019(14) 0.0109(19) 0.0004(17)
C10 0.058(3) 0.0465(17) 0.0417(17) 0.0014(13) 0.013(2) -0.0014(15)
C6 0.049(2) 0.0450(17) 0.0392(17) 0.0049(13) 0.0076(18) -0.0030(15)
C13 0.058(3) 0.065(2) 0.054(2) 0.0066(16) 0.009(2) 0.0111(19)
C7 0.051(2) 0.0509(18) 0.0477(18) 0.0042(14) 0.0082(19) 0.0039(16)
C9 0.067(3) 0.064(2) 0.0419(19) -0.0043(15) 0.006(2) 0.0027(19)
C4 0.051(3) 0.062(2) 0.075(2) -0.0036(18) 0.013(2) 0.0020(18)
C12 0.051(3) 0.0541(19) 0.0417(17) 0.0015(13) 0.0066(19) 0.0015(16)
C14 0.072(3) 0.063(2) 0.059(2) -0.0016(16) 0.024(2) 0.0156(19)
C1 0.072(3) 0.069(2) 0.060(2) -0.0115(17) 0.019(2) 0.005(2)
C2 0.086(4) 0.104(3) 0.084(3) -0.015(2) 0.027(3) 0.022(3)
C8 0.064(3) 0.075(2) 0.0405(18) -0.0003(16) -0.0012(19) 0.006(2)
C15 0.075(3) 0.056(2) 0.0471(19) -0.0017(15) 0.019(2) 0.0025(18)
C3 0.066(4) 0.158(5) 0.124(4) -0.062(4) 0.023(3) 0.014(3)

loop_
_atom_type_symbol
_atom_type_description
_atom_type_scat_dispersion_real
_atom_type_scat_dispersion_imag
_atom_type_scat_source
C C 0.0033 0.0016 'International Tables Vol C Tables 4.2.6.8 and 6.1.1.4'
H H 0.0000 0.0000 'International Tables Vol C Tables 4.2.6.8 and 6.1.1.4'
N N 0.0061 0.0033 'International Tables Vol C Tables 4.2.6.8 and 6.1.1.4'
O O 0.0106 0.0060 'International Tables Vol C Tables 4.2.6.8 and 6.1.1.4'

loop_
_geom_angle_atom_site_label_1
_geom_angle_atom_site_label_2
_geom_angle_atom_site_label_3
_geom_angle
_geom_angle_site_symmetry_1
_geom_angle_site_symmetry_3
_geom_angle_publ_flag
C5 O1 C7 103.0(2) . . ?
C5 N2 C6 103.1(3) . . ?
C5 N1 C1 121.8(3) . . ?
C5 N1 C4 124.8(3) . . ?
C1 N1 C4 112.9(3) . . ?
C6 C11 C12 124.0(3) . . ?
C6 C11 C10 116.9(3) . . ?
C12 C11 C10 119.1(3) . . ?
N2 C5 N1 127.9(3) . . ?
N2 C5 O1 115.9(3) . . ?
N1 C5 O1 116.2(3) . . ?
C15 C10 C11 118.4(3) . . ?
C15 C10 C9 121.2(3) . . ?
C11 C10 C9 120.4(3) . . ?
C7 C6 C11 120.0(3) . . ?
C7 C6 N2 109.6(3) . . ?
C11 C6 N2 130.4(3) . . ?
C12 C13 C14 120.7(3) . . ?
C6 C7 O1 108.3(3) . . ?
C6 C7 C8 124.5(3) . . ?
O1 C7 C8 127.1(3) . . ?
C8 C9 C10 121.9(3) . . ?
N1 C4 C3 102.5(3) . . ?
C13 C12 C11 120.6(3) . . ?
C15 C14 C13 119.8(3) . . ?
N1 C1 C2 104.7(3) . . ?
C3 C2 C1 106.9(4) . . ?
C9 C8 C7 116.3(3) . . ?
C14 C15 C10 121.5(3) . . ?
C2 C3 C4 108.5(4) . . ?

loop_
_geom_bond_atom_site_label_1
_geom_bond_atom_site_label_2
_geom_bond_distance
_geom_bond_site_symmetry_2
_geom_bond_publ_flag
O1 C5 1.381(4) . ?
O1 C7 1.387(4) . ?
N2 C5 1.312(4) . ?
N2 C6 1.406(4) . ?
N1 C5 1.325(4) . ?
N1 C1 1.453(4) . ?
N1 C4 1.465(4) . ?
C11 C6 1.407(4) . ?
C11 C12 1.418(5) . ?
C11 C10 1.421(4) . ?
C10 C15 1.412(5) . ?
C10 C9 1.423(5) . ?
C6 C7 1.374(5) . ?
C13 C12 1.364(5) . ?
C13 C14 1.406(5) . ?
C7 C8 1.391(4) . ?
C9 C8 1.369(5) . ?
C4 C3 1.502(6) . ?
C14 C15 1.367(5) . ?
C1 C2 1.490(5) . ?
C2 C3 1.460(6) . ?
